data_2219156
loop_
_publ_author_name
'Cai, Xing-Wei'
'Zhao, Yu-Yuan'
'Han, Guang-Fan'

_publ_section_title Dichloridobis(3,5-dimethyl-1<i>H</i>-pyrazol-4-amine-\k<i>N</i>^2^)cobalt(II)
_journal_coeditor_code RZ2230
_journal_issue 8
_journal_name_full 'Acta Crystallographica Section E'
_journal_page_first m1012
_journal_paper_doi 10.1107/S1600536808020461
_journal_volume 64
_journal_year 2008
_chemical_formula_iupac '[Co Cl2 (C5 H9 N3)2]'
_chemical_formula_moiety 'C10 H18 Cl2 Co N6'
_chemical_formula_sum 'C10 H18 Cl2 Co N6'
_chemical_formula_weight 352.13
_chemical_name_systematic
;
Dichloridobis(3,5-dimethyl-1<i>H</i>-pyrazol-4-amine-\kN^2^)cobalt(II)
;
_space_group_IT_number 2
_symmetry_cell_setting triclinic
_symmetry_space_group_name_Hall '-P 1'
_symmetry_space_group_name_H-M 'P -1'
_atom_sites_solution_hydrogens geom
_atom_sites_solution_primary direct
_atom_sites_solution_secondary difmap
_audit_creation_method SHELXL-97
_cell_angle_alpha 94.807(13)
_cell_angle_beta 106.105(4)
_cell_angle_gamma 107.814(12)
_cell_formula_units_Z 2
_cell_length_a 9.182(3)
_cell_length_b 9.191(4)
_cell_length_c 10.085(3)
_cell_measurement_reflns_used 2030
_cell_measurement_temperature 293(2)
_cell_measurement_theta_max 27.4621
_cell_measurement_theta_min 2.6944
_cell_volume 765.1(5)
_computing_cell_refinement 'CrystalClear (Rigaku, 2005)'
_computing_data_collection 'CrystalClear (Rigaku, 2005)'
_computing_data_reduction 'CrystalClear (Rigaku, 2005)'
_computing_molecular_graphics 'SHELXTL/PC (Sheldrick, 2008)'
_computing_publication_material 'SHELXTL/PC (Sheldrick, 2008)'
_computing_structure_refinement 'SHELXL97 (Sheldrick, 2008)'
_computing_structure_solution 'SHELXS97 (Sheldrick, 2008)'
_diffrn_ambient_temperature 293(2)
_diffrn_detector_area_resol_mean 13.6612
_diffrn_measured_fraction_theta_full 0.990
_diffrn_measured_fraction_theta_max 0.990
_diffrn_measurement_device_type 'Rigaku Mercury2 (2x2 bin mode)'
_diffrn_measurement_method CCD_Profile_fitting
_diffrn_radiation_monochromator graphite
_diffrn_radiation_source 'fine-focus sealed tube'
_diffrn_radiation_type MoK\a
_diffrn_radiation_wavelength 0.71073
_diffrn_reflns_av_R_equivalents 0.0495
_diffrn_reflns_av_sigmaI/netI 0.0612
_diffrn_reflns_limit_h_max 11
_diffrn_reflns_limit_h_min -11
_diffrn_reflns_limit_k_max 11
_diffrn_reflns_limit_k_min -11
_diffrn_reflns_limit_l_max 13
_diffrn_reflns_limit_l_min -13
_diffrn_reflns_number 7916
_diffrn_reflns_theta_full 27.48
_diffrn_reflns_theta_max 27.48
_diffrn_reflns_theta_min 2.77
_diffrn_standards_number 3456
_exptl_absorpt_coefficient_mu 1.466
_exptl_absorpt_correction_T_max 0.940
_exptl_absorpt_correction_T_min 0.836
_exptl_absorpt_correction_type multi-scan
_exptl_absorpt_process_details '(CrystalClear; Rigaku, 2005)'
_exptl_crystal_colour colourless
_exptl_crystal_density_diffrn 1.528
_exptl_crystal_density_method 'not measured'
_exptl_crystal_description plate
_exptl_crystal_F_000 362
_exptl_crystal_size_max 0.2500
_exptl_crystal_size_mid 0.1500
_exptl_crystal_size_min 0.0400
_refine_diff_density_max 0.349
_refine_diff_density_min -0.322
_refine_ls_extinction_method none
_refine_ls_goodness_of_fit_ref 0.983
_refine_ls_hydrogen_treatment constr
_refine_ls_matrix_type full
_refine_ls_number_parameters 176
_refine_ls_number_reflns 3456
_refine_ls_number_restraints 0
_refine_ls_restrained_S_all 0.983
_refine_ls_R_factor_all 0.0642
_refine_ls_R_factor_gt 0.0429
_refine_ls_shift/su_max 0.000
_refine_ls_shift/su_mean 0.000
_refine_ls_structure_factor_coef Fsqd
_refine_ls_weighting_details 'calc w=1/[\s^2^(Fo^2^)+(0.0471P)^2^] where P=(Fo^2^+2Fc^2^)/3'
_refine_ls_weighting_scheme calc
_refine_ls_wR_factor_gt 0.0921
_refine_ls_wR_factor_ref 0.1015
_reflns_number_gt 2579
_reflns_number_total 3456
_reflns_threshold_expression I>2\s(I)
_cod_data_source_file rz2230.cif
_cod_data_source_block I
_cod_database_code 2219156
_cod_database_fobs_code 2219156

loop_
_symmetry_equiv_pos_as_xyz
'x, y, z'
'-x, -y, -z'

loop_
_atom_site_type_symbol
_atom_site_label
_atom_site_fract_x
_atom_site_fract_y
_atom_site_fract_z
_atom_site_U_iso_or_equiv
_atom_site_adp_type
_atom_site_calc_flag
_atom_site_refinement_flags
_atom_site_occupancy
Co Co1 0.36013(4) 0.23415(4) 0.15884(4) 0.03042(13) Uani d . 1
Cl Cl1 0.21996(10) 0.22767(10) -0.06317(8) 0.0469(2) Uani d . 1
Cl Cl2 0.24095(9) 0.03437(9) 0.25653(8) 0.0412(2) Uani d . 1
C C1 0.4561(3) 0.5640(3) 0.3357(3) 0.0286(6) Uani d . 1
C C2 0.3704(3) 0.6573(3) 0.3698(3) 0.0287(6) Uani d . 1
C C3 0.2086(4) 0.5675(3) 0.3138(3) 0.0343(7) Uani d . 1
C C4 0.6339(4) 0.6063(4) 0.3676(3) 0.0423(8) Uani d . 1
H H4A 0.6603 0.5134 0.3594 0.064 Uiso calc R 1
H H4B 0.6879 0.6646 0.4615 0.064 Uiso calc R 1
H H4C 0.6681 0.6683 0.3025 0.064 Uiso calc R 1
C C5 0.0604(4) 0.6012(4) 0.3138(4) 0.0548(10) Uani d . 1
H H5A -0.0320 0.5235 0.2461 0.082 Uiso calc R 1
H H5B 0.0687 0.7017 0.2900 0.082 Uiso calc R 1
H H5C 0.0486 0.6001 0.4054 0.082 Uiso calc R 1
C C6 0.6694(3) 0.2278(3) 0.0980(3) 0.0328(6) Uani d . 1
C C7 0.7967(3) 0.1765(3) 0.1557(3) 0.0289(6) Uani d . 1
C C8 0.7838(3) 0.1407(3) 0.2824(3) 0.0322(6) Uani d . 1
C C9 0.6290(5) 0.2806(5) -0.0382(4) 0.0587(10) Uani d . 1
H H9A 0.5146 0.2584 -0.0741 0.088 Uiso calc R 1
H H9B 0.6621 0.2270 -0.1039 0.088 Uiso calc R 1
H H9C 0.6841 0.3905 -0.0249 0.088 Uiso calc R 1
C C10 0.8851(4) 0.0783(4) 0.3884(3) 0.0491(9) Uani d . 1
H H10A 0.8390 0.0580 0.4624 0.074 Uiso calc R 1
H H10B 0.9923 0.1532 0.4267 0.074 Uiso calc R 1
H H10C 0.8894 -0.0164 0.3445 0.074 Uiso calc R 1
N N1 0.3517(3) 0.4248(3) 0.2644(2) 0.0325(5) Uani d . 1
N N2 0.2026(3) 0.4300(3) 0.2516(3) 0.0382(6) Uani d . 1
H H2A 0.1144 0.3540 0.2085 0.046 Uiso calc R 1
N N3 0.4325(3) 0.8117(3) 0.4457(3) 0.0368(6) Uani d . 1
H H3A 0.3934 0.8723 0.3907 0.044 Uiso d R 1
H H3B 0.5407 0.8473 0.4675 0.044 Uiso d R 1
N N4 0.5806(3) 0.2228(3) 0.1851(2) 0.0335(6) Uani d . 1
N N5 0.6537(3) 0.1685(3) 0.2974(2) 0.0342(6) Uani d . 1
H H5D 0.6207 0.1541 0.3687 0.041 Uiso calc R 1
N N6 0.9218(3) 0.1729(3) 0.1011(3) 0.0362(6) Uani d . 1
H H6A 0.8924 0.1782 0.0093 0.043 Uiso d R 1
H H6B 0.9413 0.0835 0.1104 0.043 Uiso d R 1

loop_
_atom_site_aniso_label
_atom_site_aniso_U_11
_atom_site_aniso_U_22
_atom_site_aniso_U_33
_atom_site_aniso_U_12
_atom_site_aniso_U_13
_atom_site_aniso_U_23
Co1 0.0280(2) 0.0327(2) 0.0333(2) 0.01479(17) 0.00943(16) 0.00507(16)
Cl1 0.0451(5) 0.0591(5) 0.0349(4) 0.0222(4) 0.0057(3) 0.0085(4)
Cl2 0.0346(4) 0.0415(4) 0.0474(5) 0.0122(3) 0.0119(3) 0.0154(3)
C1 0.0293(15) 0.0267(15) 0.0297(15) 0.0091(11) 0.0094(11) 0.0068(11)
C2 0.0342(16) 0.0288(15) 0.0249(14) 0.0114(12) 0.0116(11) 0.0057(11)
C3 0.0357(17) 0.0332(17) 0.0374(17) 0.0173(13) 0.0117(13) 0.0038(13)
C4 0.0331(17) 0.0422(19) 0.049(2) 0.0115(14) 0.0106(14) 0.0073(15)
C5 0.039(2) 0.048(2) 0.078(3) 0.0178(16) 0.0199(18) -0.0025(18)
C6 0.0285(16) 0.0401(17) 0.0332(16) 0.0120(12) 0.0133(12) 0.0117(13)
C7 0.0249(14) 0.0283(15) 0.0322(15) 0.0085(11) 0.0090(11) 0.0005(11)
C8 0.0262(15) 0.0392(17) 0.0314(16) 0.0140(12) 0.0075(11) 0.0031(12)
C9 0.056(2) 0.096(3) 0.053(2) 0.045(2) 0.0306(18) 0.044(2)
C10 0.049(2) 0.070(3) 0.0416(19) 0.0387(18) 0.0132(15) 0.0163(17)
N1 0.0281(13) 0.0320(14) 0.0392(14) 0.0123(10) 0.0121(10) 0.0027(11)
N2 0.0237(13) 0.0328(14) 0.0517(17) 0.0064(10) 0.0092(11) -0.0040(12)
N3 0.0401(15) 0.0314(14) 0.0364(14) 0.0109(11) 0.0113(11) 0.0016(11)
N4 0.0322(14) 0.0442(15) 0.0313(14) 0.0198(11) 0.0122(10) 0.0122(11)
N5 0.0347(14) 0.0486(16) 0.0309(13) 0.0232(12) 0.0165(10) 0.0146(11)
N6 0.0297(14) 0.0422(15) 0.0398(15) 0.0145(11) 0.0148(11) 0.0033(11)

loop_
_atom_type_symbol
_atom_type_description
_atom_type_scat_dispersion_real
_atom_type_scat_dispersion_imag
_atom_type_scat_source
C C 0.0033 0.0016 'International Tables Vol C Tables 4.2.6.8 and 6.1.1.4'
H H 0.0000 0.0000 'International Tables Vol C Tables 4.2.6.8 and 6.1.1.4'
N N 0.0061 0.0033 'International Tables Vol C Tables 4.2.6.8 and 6.1.1.4'
Co Co 0.3494 0.9721 'International Tables Vol C Tables 4.2.6.8 and 6.1.1.4'
Cl Cl 0.1484 0.1585 'International Tables Vol C Tables 4.2.6.8 and 6.1.1.4'

loop_
_geom_angle_atom_site_label_1
_geom_angle_atom_site_label_2
_geom_angle_atom_site_label_3
_geom_angle
N4 Co1 N1 116.07(10)
N4 Co1 Cl1 114.54(7)
N1 Co1 Cl1 103.32(8)
N4 Co1 Cl2 103.72(7)
N1 Co1 Cl2 104.88(8)
Cl1 Co1 Cl2 114.26(4)
N1 C1 C2 109.4(2)
N1 C1 C4 122.5(2)
C2 C1 C4 128.1(3)
C3 C2 C1 106.1(2)
C3 C2 N3 125.5(2)
C1 C2 N3 128.4(3)
N2 C3 C2 106.3(2)
N2 C3 C5 122.1(3)
C2 C3 C5 131.6(3)
C1 C4 H4A 109.5
C1 C4 H4B 109.5
H4A C4 H4B 109.5
C1 C4 H4C 109.5
H4A C4 H4C 109.5
H4B C4 H4C 109.5
C3 C5 H5A 109.5
C3 C5 H5B 109.5
H5A C5 H5B 109.5
C3 C5 H5C 109.5
H5A C5 H5C 109.5
H5B C5 H5C 109.5
N4 C6 C7 109.9(3)
N4 C6 C9 122.4(3)
C7 C6 C9 127.7(3)
C8 C7 C6 106.2(2)
C8 C7 N6 126.4(3)
C6 C7 N6 127.3(3)
N5 C8 C7 107.2(2)
N5 C8 C10 122.7(3)
C7 C8 C10 130.0(3)
C6 C9 H9A 109.5
C6 C9 H9B 109.5
H9A C9 H9B 109.5
C6 C9 H9C 109.5
H9A C9 H9C 109.5
H9B C9 H9C 109.5
C8 C10 H10A 109.5
C8 C10 H10B 109.5
H10A C10 H10B 109.5
C8 C10 H10C 109.5
H10A C10 H10C 109.5
H10B C10 H10C 109.5
C1 N1 N2 106.1(2)
C1 N1 Co1 137.05(19)
N2 N1 Co1 116.27(17)
C3 N2 N1 112.1(2)
C3 N2 H2A 124.0
N1 N2 H2A 124.0
C2 N3 H3A 109.0
C2 N3 H3B 109.1
H3A N3 H3B 108.0
C6 N4 N5 105.4(2)
C6 N4 Co1 132.8(2)
N5 N4 Co1 120.26(18)
C8 N5 N4 111.3(2)
C8 N5 H5D 124.3
N4 N5 H5D 124.3
C7 N6 H6A 109.9
C7 N6 H6B 109.9
H6A N6 H6B 108.5

loop_
_geom_bond_atom_site_label_1
_geom_bond_atom_site_label_2
_geom_bond_distance
Co1 N4 2.003(2)
Co1 N1 2.006(2)
Co1 Cl1 2.2373(10)
Co1 Cl2 2.2829(11)
C1 N1 1.337(3)
C1 C2 1.409(4)
C1 C4 1.490(4)
C2 C3 1.384(4)
C2 N3 1.416(3)
C3 N2 1.341(4)
C3 C5 1.486(4)
C4 H4A 0.9600
C4 H4B 0.9600
C4 H4C 0.9600
C5 H5A 0.9600
C5 H5B 0.9600
C5 H5C 0.9600
C6 N4 1.349(3)
C6 C7 1.391(4)
C6 C9 1.483(4)
C7 C8 1.373(4)
C7 N6 1.412(3)
C8 N5 1.340(3)
C8 C10 1.488(4)
C9 H9A 0.9600
C9 H9B 0.9600
C9 H9C 0.9600
C10 H10A 0.9600
C10 H10B 0.9600
C10 H10C 0.9600
N1 N2 1.355(3)
N2 H2A 0.8600
N3 H3A 0.9000
N3 H3B 0.9000
N4 N5 1.364(3)
N5 H5D 0.8600
N6 H6A 0.9001
N6 H6B 0.9000

loop_
_geom_hbond_atom_site_label_D
_geom_hbond_atom_site_label_H
_geom_hbond_atom_site_label_A
_geom_hbond_site_symmetry_A
_geom_hbond_distance_DH
_geom_hbond_distance_HA
_geom_hbond_distance_DA
_geom_hbond_angle_DHA
C9 H9A Cl1 . 0.96 2.67 3.570(5) 156.8
N2 H2A N6 1_455 0.86 1.98 2.835(3) 175.3
N5 H5D N3 2_666 0.86 2.08 2.919(4) 163.6
N3 H3A Cl2 1_565 0.90 2.56 3.452(3) 169.2
N6 H6B Cl1 2_655 0.90 2.72 3.457(3) 140.1
